data_4116316
loop_
_publ_author_name
'Hui Zheng'
'Yan Zang'
'Yanhong Dong'
'Victor G. Young'
'Lawrence Que'

_publ_section_title
;
 Complexes with FeIII2(\m-O)(\m-OH), FeIII2(\m-O)2, and [FeIII3(\m2-O)3]
 Cores: Structures, Spectroscopy, and Core Interconversions
;
_journal_name_full 'Journal of the American Chemical Society'
_journal_page_first 2226
_journal_page_last 2235
_journal_paper_doi 10.1021/ja983615t
_journal_volume 121
_journal_year 1999
_chemical_compound_source 'Prof. Que / H. Zheng'
_chemical_formula_sum 'C124 H136 B2 Cl Fe3 N14 O7'
_chemical_formula_weight 2159.09
_chemical_name_common 98094
_chemical_name_systematic
; 
 ? 
;
_space_group_IT_number 9
_symmetry_cell_setting monoclinic
_symmetry_space_group_name_Hall 'C -2yc'
_symmetry_space_group_name_H-M 'C 1 c 1'
_atom_sites_solution_hydrogens geom
_atom_sites_solution_primary direct
_atom_sites_solution_secondary difmap
_audit_creation_method SHELXL
_cell_angle_alpha 90.00
_cell_angle_beta 105.625(1)
_cell_angle_gamma 90.00
_cell_formula_units_Z 4
_cell_length_a 25.5756(1)
_cell_length_b 14.4026(2)
_cell_length_c 31.4563(1)
_cell_measurement_temperature 173(2)
_cell_volume 11158.89(17)
_computing_structure_refinement 'SHELXL-93 (Sheldrick, 1993)'
_computing_structure_solution 'SHELXS-86 (Sheldrick, 1990)'
_diffrn_ambient_temperature 173(2)
_diffrn_radiation_monochromator graphite
_diffrn_radiation_source 'fine-focus sealed tube'
_diffrn_radiation_type MoK\a
_diffrn_radiation_wavelength 0.71073
_diffrn_reflns_av_R_equivalents 0.0597
_diffrn_reflns_av_sigmaI/netI 0.1110
_diffrn_reflns_limit_h_max 30
_diffrn_reflns_limit_h_min -30
_diffrn_reflns_limit_k_max 17
_diffrn_reflns_limit_k_min 0
_diffrn_reflns_limit_l_max 37
_diffrn_reflns_limit_l_min -37
_diffrn_reflns_number 40072
_diffrn_reflns_theta_max 25.02
_diffrn_reflns_theta_min 1.34
_exptl_absorpt_coefficient_mu 0.472
_exptl_absorpt_correction_T_max 1.000000
_exptl_absorpt_correction_T_min 0.902281
_exptl_absorpt_correction_type 'SADABS (Sheldrick, 1996)'
_exptl_crystal_colour Brown
_exptl_crystal_density_diffrn 1.285
_exptl_crystal_description Block
_exptl_crystal_F_000 4556
_exptl_crystal_size_max 0.26
_exptl_crystal_size_mid 0.20
_exptl_crystal_size_min 0.13
_refine_diff_density_max 0.577
_refine_diff_density_min -0.415
_refine_diff_density_rms 0.090
_refine_ls_abs_structure_details 'Flack H D (1983), Acta Cryst. A39, 876-881'
_refine_ls_abs_structure_Flack 0.007(13)
_refine_ls_extinction_method none
_refine_ls_goodness_of_fit_all 1.089
_refine_ls_goodness_of_fit_obs 1.098
_refine_ls_matrix_type full
_refine_ls_number_parameters 1080
_refine_ls_number_reflns 19102
_refine_ls_number_restraints 2
_refine_ls_restrained_S_all 1.088
_refine_ls_restrained_S_obs 1.098
_refine_ls_R_factor_all 0.0987
_refine_ls_R_factor_obs 0.0656
_refine_ls_shift/esd_max -0.002
_refine_ls_shift/esd_mean 0.000
_refine_ls_structure_factor_coef Fsqd
_refine_ls_weighting_details 'w=1/[\s^2^(Fo^2^)+(0.0485P)^2^+2.3144P] where P=(Fo^2^+2Fc^2^)/3'
_refine_ls_weighting_scheme calc
_refine_ls_wR_factor_all 0.1332
_refine_ls_wR_factor_obs 0.1156
_reflns_number_observed 14344
_reflns_number_total 19102
_reflns_observed_criterion >2sigma(I)
_cod_data_source_file ja983615t_5.cif
_cod_data_source_block 98094
_cod_depositor_comments
;
The following automatic conversions were performed:

'_refine_ls_weighting_scheme' value 'calc
w=1/[\s^2^(Fo^2^)+(0.0485P)^2^+2.3144P] where P=(Fo^2^+2Fc^2^)/3' was
changed to 'calc'. New tag '_refine_ls_weighting_details' was
created. The value of the new tag was set to
'w=1/[\s^2^(Fo^2^)+(0.0485P)^2^+2.3144P] where P=(Fo^2^+2Fc^2^)/3'.

Automatic conversion script
Id: cif_fix_values 3143 2015-03-26 13:38:13Z robertas 
;
_cod_original_cell_volume 11158.9(2)
_cod_database_code 4116316

loop_
_symmetry_equiv_pos_as_xyz
'x, y, z'
'x, -y, z+1/2'
'x+1/2, y+1/2, z'
'x+1/2, -y+1/2, z+1/2'

loop_
_atom_site_aniso_label
_atom_site_aniso_U_11
_atom_site_aniso_U_22
_atom_site_aniso_U_33
_atom_site_aniso_U_23
_atom_site_aniso_U_13
_atom_site_aniso_U_12
Fe1 0.0187(4) 0.0189(4) 0.0180(4) 0.0008(4) 0.0036(3) 0.0021(4)
Fe2 0.0184(4) 0.0199(4) 0.0190(4) -0.0009(4) 0.0034(3) 0.0016(3)
Fe3 0.0203(4) 0.0173(4) 0.0215(4) -0.0011(4) 0.0046(3) 0.0009(3)
O12 0.023(2) 0.019(2) 0.015(2) -0.002(2) 0.003(2) 0.001(2)
O13 0.021(2) 0.022(2) 0.023(2) -0.001(2) 0.004(2) 0.004(2)
O23 0.025(2) 0.018(2) 0.024(2) -0.003(2) 0.006(2) 0.002(2)
N1 0.020(2) 0.025(3) 0.015(3) -0.001(2) 0.001(2) 0.006(2)
N2 0.020(2) 0.026(3) 0.020(3) -0.002(2) 0.003(2) -0.002(2)
N3 0.028(3) 0.020(3) 0.017(3) -0.001(2) 0.004(2) 0.002(2)
N11 0.023(2) 0.022(3) 0.022(3) -0.002(2) 0.004(2) 0.000(2)
N12 0.020(2) 0.021(3) 0.019(3) 0.001(2) 0.002(2) 0.006(2)
N13 0.023(2) 0.022(3) 0.022(3) -0.003(2) 0.003(2) 0.005(2)
N21 0.025(3) 0.025(3) 0.021(3) -0.007(2) 0.006(2) -0.002(2)
N22 0.021(3) 0.018(3) 0.023(3) -0.001(2) 0.004(2) -0.001(2)
N23 0.023(2) 0.021(3) 0.020(3) -0.001(2) 0.002(2) 0.001(2)
N31 0.026(3) 0.019(3) 0.023(3) -0.004(2) 0.005(2) -0.002(2)
N32 0.022(2) 0.028(3) 0.024(3) -0.007(2) 0.007(2) 0.000(2)
N33 0.022(2) 0.020(3) 0.023(3) -0.003(2) 0.004(2) -0.002(2)
C1A 0.021(3) 0.022(3) 0.025(3) -0.003(3) 0.006(3) 0.002(2)
C2A 0.041(4) 0.026(4) 0.038(4) 0.005(3) 0.014(3) 0.001(3)
C3A 0.044(4) 0.029(4) 0.037(4) 0.011(3) 0.024(3) -0.002(3)
C4A 0.027(3) 0.032(4) 0.025(3) -0.004(3) 0.008(3) -0.004(3)
C5A 0.026(3) 0.025(3) 0.021(3) -0.004(3) 0.005(3) -0.005(3)
C6A 0.041(4) 0.045(4) 0.036(4) 0.003(3) 0.020(3) -0.002(3)
C7A 0.046(4) 0.045(4) 0.026(4) -0.001(3) 0.014(3) -0.005(3)
C8A 0.016(3) 0.027(3) 0.016(3) -0.003(3) 0.000(2) 0.007(2)
C9A 0.024(3) 0.029(4) 0.024(3) -0.002(3) 0.008(3) 0.008(3)
C10A 0.031(3) 0.029(4) 0.029(4) 0.008(3) 0.014(3) 0.006(3)
C11A 0.031(3) 0.027(4) 0.025(3) 0.001(3) 0.010(3) 0.003(3)
C12A 0.023(3) 0.025(3) 0.024(3) 0.002(3) 0.000(3) 0.005(3)
C13A 0.046(4) 0.030(4) 0.041(4) 0.001(3) 0.025(3) -0.005(3)
C14A 0.039(4) 0.027(4) 0.070(5) -0.003(4) 0.018(4) -0.009(3)
C15A 0.021(3) 0.019(3) 0.020(3) -0.002(3) 0.006(2) -0.006(2)
C16A 0.027(3) 0.027(3) 0.026(4) 0.004(3) 0.001(3) 0.010(3)
C17A 0.029(3) 0.034(4) 0.024(4) 0.000(3) -0.002(3) 0.001(3)
C18A 0.017(3) 0.028(3) 0.025(3) -0.003(3) 0.006(2) -0.002(3)
C19A 0.022(3) 0.025(3) 0.028(4) 0.002(3) 0.007(3) 0.005(3)
C20A 0.033(3) 0.037(4) 0.023(3) -0.004(3) 0.009(3) -0.001(3)
C21A 0.040(4) 0.060(5) 0.032(4) -0.005(4) 0.010(3) 0.002(3)
C22A 0.031(3) 0.013(3) 0.032(3) 0.000(3) 0.003(3) -0.004(3)
C23A 0.023(3) 0.023(3) 0.028(4) 0.000(3) 0.004(3) 0.002(3)
C24A 0.025(3) 0.021(3) 0.025(3) 0.001(3) 0.007(3) 0.004(2)
C1B 0.019(3) 0.032(4) 0.019(3) -0.001(3) 0.003(2) 0.003(3)
C2B 0.021(3) 0.027(4) 0.029(4) -0.007(3) -0.004(3) -0.001(3)
C3B 0.036(4) 0.027(4) 0.029(4) -0.007(3) 0.004(3) -0.007(3)
C4B 0.031(3) 0.024(3) 0.029(4) -0.008(3) 0.005(3) -0.004(3)
C5B 0.021(3) 0.026(3) 0.020(3) 0.000(3) 0.003(2) 0.003(3)
C6B 0.038(4) 0.031(4) 0.038(4) -0.002(3) 0.004(3) -0.001(3)
C7B 0.039(4) 0.025(4) 0.042(4) 0.004(3) 0.006(3) 0.004(3)
C8B 0.023(3) 0.022(3) 0.027(3) -0.008(3) 0.008(3) 0.002(3)
C9B 0.023(3) 0.032(4) 0.030(4) -0.001(3) 0.008(3) 0.003(3)
C10B 0.031(3) 0.027(4) 0.046(4) -0.003(3) 0.018(3) -0.001(3)
C11B 0.034(4) 0.023(3) 0.035(4) -0.009(3) 0.014(3) -0.007(3)
C12B 0.022(3) 0.028(3) 0.024(3) -0.007(3) 0.004(3) 0.002(3)
C13B 0.035(4) 0.046(4) 0.042(4) 0.013(3) 0.011(3) -0.002(3)
C14B 0.102(7) 0.041(5) 0.070(6) 0.019(4) 0.022(5) 0.004(5)
C15B 0.024(3) 0.021(3) 0.025(3) -0.005(3) 0.001(3) -0.004(3)
C16B 0.028(3) 0.031(4) 0.026(4) 0.009(3) -0.004(3) 0.006(3)
C17B 0.030(3) 0.038(4) 0.021(3) 0.003(3) 0.002(3) -0.006(3)
C18B 0.029(3) 0.030(4) 0.019(3) -0.005(3) 0.006(3) 0.001(3)
C19B 0.027(3) 0.023(3) 0.024(3) -0.004(3) 0.003(3) 0.003(3)
C20B 0.030(3) 0.046(4) 0.025(4) -0.009(3) 0.010(3) 0.003(3)
C21B 0.045(4) 0.070(6) 0.073(6) 0.019(5) 0.033(4) 0.001(4)
C22B 0.029(3) 0.030(3) 0.019(3) -0.001(3) 0.000(3) 0.006(3)
C23B 0.027(3) 0.025(3) 0.035(4) 0.002(3) 0.009(3) 0.003(3)
C24B 0.026(3) 0.021(3) 0.024(3) 0.003(3) -0.003(3) 0.001(2)
C1C 0.020(3) 0.021(3) 0.029(3) 0.001(3) 0.011(3) 0.000(2)
C2C 0.036(3) 0.022(3) 0.030(4) -0.009(3) 0.003(3) 0.000(3)
C3C 0.034(3) 0.019(3) 0.039(4) 0.001(3) 0.002(3) 0.009(3)
C4C 0.025(3) 0.027(3) 0.026(3) 0.001(3) 0.007(3) 0.008(3)
C5C 0.029(3) 0.021(3) 0.027(3) -0.005(3) 0.010(3) -0.007(3)
C6C 0.032(3) 0.032(4) 0.029(4) 0.000(3) 0.001(3) -0.001(3)
C7C 0.041(4) 0.048(4) 0.040(4) -0.005(4) 0.005(3) -0.003(3)
C8C 0.025(3) 0.020(3) 0.030(4) -0.002(3) 0.007(3) 0.006(2)
C9C 0.028(3) 0.034(4) 0.029(4) -0.008(3) 0.006(3) 0.003(3)
C10C 0.031(3) 0.043(4) 0.034(4) -0.006(3) 0.017(3) 0.005(3)
C11C 0.031(3) 0.032(4) 0.028(4) -0.004(3) 0.011(3) 0.003(3)
C12C 0.031(3) 0.021(3) 0.025(3) -0.004(3) 0.006(3) -0.001(3)
C13C 0.022(3) 0.047(4) 0.034(4) -0.003(3) 0.012(3) -0.001(3)
C14C 0.036(4) 0.065(6) 0.092(6) 0.018(5) 0.009(4) -0.012(4)
C15C 0.023(3) 0.019(3) 0.025(3) 0.001(3) 0.006(3) 0.004(2)
C16C 0.025(3) 0.021(3) 0.023(3) 0.000(3) -0.001(3) 0.002(3)
C17C 0.028(3) 0.017(3) 0.040(4) 0.004(3) 0.012(3) -0.003(3)
C18C 0.031(3) 0.023(3) 0.023(3) 0.001(3) 0.009(3) 0.005(3)
C19C 0.025(3) 0.019(3) 0.022(3) 0.001(3) -0.001(3) 0.003(2)
C20C 0.039(4) 0.035(4) 0.021(3) 0.002(3) 0.010(3) -0.010(3)
C21C 0.092(6) 0.071(6) 0.025(4) 0.009(4) -0.005(4) 0.029(5)
C22C 0.034(3) 0.023(3) 0.026(4) -0.002(3) 0.001(3) 0.006(3)
C23C 0.030(3) 0.028(3) 0.017(3) -0.005(3) 0.007(3) 0.003(3)
C24C 0.020(3) 0.019(3) 0.028(4) -0.001(3) 0.004(3) -0.007(2)
Cl1X 0.0490(10) 0.0270(9) 0.0373(10) 0.0020(8) 0.0159(8) 0.0044(7)
O1X 0.038(3) 0.046(3) 0.042(3) 0.011(2) 0.007(2) -0.004(2)
O2X 0.111(4) 0.032(3) 0.057(3) 0.014(2) 0.031(3) 0.034(3)
O3X 0.116(5) 0.045(3) 0.047(3) -0.009(3) 0.040(3) 0.010(3)
O4X 0.041(3) 0.044(3) 0.086(4) -0.006(3) 0.013(3) -0.009(2)

loop_
_atom_site_label
_atom_site_type_symbol
_atom_site_fract_x
_atom_site_fract_y
_atom_site_fract_z
_atom_site_U_iso_or_equiv
_atom_site_thermal_displace_type
_atom_site_occupancy
_atom_site_calc_flag
_atom_site_refinement_flags
Fe1 Fe 0.17233(3) 0.40145(5) 0.34303(2) 0.0188(2) Uani 1 d .
Fe2 Fe 0.29239(3) 0.37792(5) 0.41947(2) 0.0194(2) Uani 1 d .
Fe3 Fe 0.24426(3) 0.20420(5) 0.34741(2) 0.0199(2) Uani 1 d .
O12 O 0.22978(14) 0.4363(2) 0.39004(11) 0.0198(9) Uani 1 d .
O13 O 0.18901(13) 0.2873(2) 0.32503(11) 0.0224(9) Uani 1 d .
O23 O 0.29186(14) 0.2612(2) 0.39405(12) 0.0224(9) Uani 1 d .
N1 N 0.1318(2) 0.5411(3) 0.34894(14) 0.0209(11) Uani 1 d .
N2 N 0.3750(2) 0.3400(3) 0.46927(14) 0.0223(11) Uani 1 d .
N3 N 0.1989(2) 0.0956(3) 0.29549(14) 0.0219(11) Uani 1 d .
N11 N 0.1983(2) 0.4938(3) 0.29630(15) 0.0230(11) Uani 1 d .
N12 N 0.1165(2) 0.3761(3) 0.38384(14) 0.0204(11) Uani 1 d .
N13 N 0.0969(2) 0.4098(3) 0.28456(15) 0.0228(11) Uani 1 d .
N21 N 0.3231(2) 0.5097(3) 0.46084(15) 0.0234(11) Uani 1 d .
N22 N 0.3543(2) 0.4274(3) 0.38904(15) 0.0210(11) Uani 1 d .
N23 N 0.2725(2) 0.3289(3) 0.47879(14) 0.0217(11) Uani 1 d .
N31 N 0.2936(2) 0.0700(3) 0.36067(15) 0.0233(11) Uani 1 d .
N32 N 0.2788(2) 0.2151(3) 0.29080(15) 0.0244(11) Uani 1 d .
N33 N 0.1958(2) 0.1219(3) 0.38083(15) 0.0222(11) Uani 1 d .
C1A C 0.1881(2) 0.5851(4) 0.3002(2) 0.0227(13) Uani 1 d .
C2A C 0.1977(2) 0.6487(4) 0.2698(2) 0.034(2) Uani 1 d .
H2A H 0.1904(2) 0.7128(4) 0.2725(2) 0.041 Uiso 1 calc R
C3A C 0.2176(2) 0.6186(4) 0.2363(2) 0.034(2) Uani 1 d .
H3A H 0.2242(2) 0.6623(4) 0.2157(2) 0.041 Uiso 1 calc R
C4A C 0.2287(2) 0.5246(4) 0.2315(2) 0.0281(14) Uani 1 d .
C5A C 0.2173(2) 0.4649(4) 0.2624(2) 0.0241(13) Uani 1 d .
H5A H 0.2232(2) 0.4004(4) 0.2596(2) 0.029 Uiso 1 calc R
C6A C 0.2505(3) 0.4875(5) 0.1946(2) 0.039(2) Uani 1 d .
H6A H 0.2455(3) 0.4193(5) 0.1931(2) 0.047 Uiso 1 calc R
H6B H 0.2900(3) 0.5001(5) 0.2019(2) 0.047 Uiso 1 calc R
C7A C 0.2235(3) 0.5288(5) 0.1490(2) 0.038(2) Uani 1 d .
H7A H 0.2398(3) 0.5014(5) 0.1271(2) 0.057 Uiso 1 calc R
H7B H 0.2291(3) 0.5962(5) 0.1499(2) 0.057 Uiso 1 calc R
H7C H 0.1846(3) 0.5152(5) 0.1410(2) 0.057 Uiso 1 calc R
C8A C 0.1046(2) 0.4514(4) 0.4052(2) 0.0204(13) Uani 1 d .
C9A C 0.0725(2) 0.4455(4) 0.4333(2) 0.0252(14) Uani 1 d .
H9A H 0.0648(2) 0.4994(4) 0.4480(2) 0.030 Uiso 1 calc R
C10A C 0.0509(2) 0.3596(4) 0.4405(2) 0.0286(14) Uani 1 d .
H10A H 0.0292(2) 0.3547(4) 0.4606(2) 0.034 Uiso 1 calc R
C11A C 0.0614(2) 0.2815(4) 0.4183(2) 0.0271(14) Uani 1 d .
C12A C 0.0948(2) 0.2943(4) 0.3903(2) 0.0252(13) Uani 1 d .
H12A H 0.1028(2) 0.2417(4) 0.3749(2) 0.030 Uiso 1 calc R
C13A C 0.0370(2) 0.1859(4) 0.4223(2) 0.037(2) Uani 1 d .
H13A H 0.0297(2) 0.1545(4) 0.3933(2) 0.044 Uiso 1 calc R
H13B H 0.0644(2) 0.1485(4) 0.4437(2) 0.044 Uiso 1 calc R
C14A C -0.0148(2) 0.1869(4) 0.4367(2) 0.045(2) Uani 1 d .
H14A H -0.0274(2) 0.1231(4) 0.4383(2) 0.054 Uiso 1 calc R
H14B H -0.0427(2) 0.2222(4) 0.4153(2) 0.054 Uiso 1 calc R
H14C H -0.0079(2) 0.2162(4) 0.4658(2) 0.054 Uiso 1 calc R
C15A C 0.0711(2) 0.4905(4) 0.2780(2) 0.0202(13) Uani 1 d .
C16A C 0.0407(2) 0.5200(4) 0.2362(2) 0.0278(14) Uani 1 d .
H16A H 0.0223(2) 0.5779(4) 0.2325(2) 0.033 Uiso 1 calc R
C17A C 0.0380(2) 0.4621(4) 0.2001(2) 0.0308(15) Uani 1 d .
H17A H 0.0173(2) 0.4800(4) 0.1715(2) 0.037 Uiso 1 calc R
C18A C 0.0659(2) 0.3779(4) 0.2063(2) 0.0236(13) Uani 1 d .
C19A C 0.0934(2) 0.3547(4) 0.2490(2) 0.0249(14) Uani 1 d .
H19A H 0.1110(2) 0.2961(4) 0.2539(2) 0.030 Uiso 1 calc R
C20A C 0.0713(2) 0.3182(4) 0.1686(2) 0.0309(15) Uani 1 d .
H20A H 0.0440(2) 0.3372(4) 0.1413(2) 0.037 Uiso 1 calc R
H20B H 0.0643(2) 0.2525(4) 0.1747(2) 0.037 Uiso 1 calc R
C21A C 0.1287(2) 0.3276(5) 0.1623(2) 0.044(2) Uani 1 d .
H21A H 0.1317(2) 0.2883(5) 0.1376(2) 0.066 Uiso 1 calc R
H21C H 0.1556(2) 0.3079(5) 0.1893(2) 0.066 Uiso 1 calc R
H21B H 0.1353(2) 0.3925(5) 0.1559(2) 0.066 Uiso 1 calc R
C22A C 0.1687(2) 0.6112(4) 0.3397(2) 0.0264(13) Uani 1 d .
H22A H 0.2003(2) 0.6180(4) 0.3658(2) 0.032 Uiso 1 calc R
H22B H 0.1497(2) 0.6717(4) 0.3342(2) 0.032 Uiso 1 calc R
C23A C 0.1293(2) 0.5416(4) 0.3954(2) 0.0250(13) Uani 1 d .
H23A H 0.1070(2) 0.5945(4) 0.4004(2) 0.030 Uiso 1 calc R
H23B H 0.1663(2) 0.5486(4) 0.4154(2) 0.030 Uiso 1 calc R
C24A C 0.0768(2) 0.5502(4) 0.3183(2) 0.0239(13) Uani 1 d .
H24A H 0.0700(2) 0.6159(4) 0.3092(2) 0.029 Uiso 1 calc R
H24B H 0.0493(2) 0.5315(4) 0.3336(2) 0.029 Uiso 1 calc R
C1B C 0.3715(2) 0.5076(4) 0.4908(2) 0.0237(13) Uani 1 d .
C2B C 0.3952(2) 0.5863(4) 0.5116(2) 0.0278(14) Uani 1 d .
H2B H 0.4301(2) 0.5833(4) 0.5321(2) 0.033 Uiso 1 calc R
C3B C 0.3684(2) 0.6700(4) 0.5028(2) 0.0315(15) Uani 1 d .
H3B H 0.3847(2) 0.7246(4) 0.5174(2) 0.038 Uiso 1 calc R
C4B C 0.3180(2) 0.6751(4) 0.4727(2) 0.0288(14) Uani 1 d .
C5B C 0.2974(2) 0.5931(4) 0.4520(2) 0.0229(13) Uani 1 d .
H5B H 0.2634(2) 0.5951(4) 0.4304(2) 0.028 Uiso 1 calc R
C6B C 0.2864(2) 0.7659(4) 0.4654(2) 0.037(2) Uani 1 d .
H6C H 0.3118(2) 0.8166(4) 0.4633(2) 0.044 Uiso 1 calc R
H6D H 0.2733(2) 0.7783(4) 0.4917(2) 0.044 Uiso 1 calc R
C7B C 0.2380(2) 0.7701(4) 0.4247(2) 0.036(2) Uani 1 d .
H7D H 0.2207(2) 0.8311(4) 0.4231(2) 0.054 Uiso 1 calc R
H7E H 0.2118(2) 0.7217(4) 0.4267(2) 0.054 Uiso 1 calc R
H7F H 0.2504(2) 0.7601(4) 0.3982(2) 0.054 Uiso 1 calc R
C8B C 0.4046(2) 0.3936(4) 0.4052(2) 0.0238(13) Uani 1 d .
C9B C 0.4474(2) 0.4222(4) 0.3885(2) 0.0282(14) Uani 1 d .
H9B H 0.4829(2) 0.3981(4) 0.4005(2) 0.034 Uiso 1 calc R
C10B C 0.4375(2) 0.4856(4) 0.3547(2) 0.033(2) Uani 1 d .
H10B H 0.4663(2) 0.5044(4) 0.3428(2) 0.040 Uiso 1 calc R
C11B C 0.3863(2) 0.5221(4) 0.3379(2) 0.0298(15) Uani 1 d .
C12B C 0.3454(2) 0.4893(4) 0.3562(2) 0.0251(14) Uani 1 d .
H12B H 0.3096(2) 0.5124(4) 0.3447(2) 0.030 Uiso 1 calc R
C13B C 0.3721(3) 0.5950(5) 0.3006(2) 0.041(2) Uani 1 d .
H13C H 0.4017(3) 0.5976(5) 0.2859(2) 0.049 Uiso 1 calc R
H13D H 0.3385(3) 0.5756(5) 0.2783(2) 0.049 Uiso 1 calc R
C14B C 0.3637(4) 0.6912(5) 0.3177(3) 0.071(2) Uani 1 d .
H14D H 0.3547(4) 0.7352(5) 0.2931(3) 0.106 Uiso 1 calc R
H14E H 0.3970(4) 0.7112(5) 0.3393(3) 0.106 Uiso 1 calc R
H14F H 0.3338(4) 0.6892(5) 0.3318(3) 0.106 Uiso 1 calc R
C15B C 0.3107(2) 0.2762(4) 0.5066(2) 0.0244(13) Uani 1 d .
C16B C 0.3030(2) 0.2428(4) 0.5459(2) 0.0304(15) Uani 1 d .
H16B H 0.3301(2) 0.2056(4) 0.5649(2) 0.036 Uiso 1 calc R
C17B C 0.2563(2) 0.2635(4) 0.5570(2) 0.0306(15) Uani 1 d .
H17B H 0.2511(2) 0.2407(4) 0.5839(2) 0.037 Uiso 1 calc R
C18B C 0.2160(2) 0.3180(4) 0.5292(2) 0.0261(14) Uani 1 d .
C19B C 0.2265(2) 0.3495(4) 0.4904(2) 0.0252(14) Uani 1 d .
H19B H 0.2000(2) 0.3873(4) 0.4710(2) 0.030 Uiso 1 calc R
C20B C 0.1640(2) 0.3420(4) 0.5405(2) 0.033(2) Uani 1 d .
H20C H 0.1430(2) 0.3858(4) 0.5180(2) 0.040 Uiso 1 calc R
H20D H 0.1730(2) 0.3740(4) 0.5694(2) 0.040 Uiso 1 calc R
C21B C 0.1291(3) 0.2587(5) 0.5426(3) 0.059(2) Uani 1 d .
H21D H 0.0961(3) 0.2790(5) 0.5501(3) 0.089 Uiso 1 calc R
H21E H 0.1492(3) 0.2157(5) 0.5652(3) 0.089 Uiso 1 calc R
H21F H 0.1192(3) 0.2274(5) 0.5139(3) 0.089 Uiso 1 calc R
C22B C 0.3975(2) 0.4133(4) 0.5023(2) 0.0272(14) Uani 1 d .
H22C H 0.4370(2) 0.4189(4) 0.5054(2) 0.033 Uiso 1 calc R
H22D H 0.3929(2) 0.3938(4) 0.5312(2) 0.033 Uiso 1 calc R
C23B C 0.4109(2) 0.3204(4) 0.4409(2) 0.0289(14) Uani 1 d .
H23C H 0.4020(2) 0.2586(4) 0.4271(2) 0.035 Uiso 1 calc R
H23D H 0.4490(2) 0.3191(4) 0.4591(2) 0.035 Uiso 1 calc R
C24B C 0.3610(2) 0.2568(4) 0.4915(2) 0.0254(14) Uani 1 d .
H24C H 0.3916(2) 0.2406(4) 0.5172(2) 0.030 Uiso 1 calc R
H24D H 0.3543(2) 0.2036(4) 0.4708(2) 0.030 Uiso 1 calc R
C1C C 0.2744(2) -0.0060(4) 0.3375(2) 0.0226(13) Uani 1 d .
C2C C 0.2988(2) -0.0922(4) 0.3487(2) 0.0304(14) Uani 1 d .
H2C H 0.2837(2) -0.1461(4) 0.3326(2) 0.036 Uiso 1 calc R
C3C C 0.3445(2) -0.0985(4) 0.3828(2) 0.0323(15) Uani 1 d .
H3C H 0.3617(2) -0.1570(4) 0.3902(2) 0.039 Uiso 1 calc R
C4C C 0.3665(2) -0.0203(4) 0.4071(2) 0.0261(14) Uani 1 d .
C5C C 0.3385(2) 0.0622(4) 0.3947(2) 0.0251(14) Uani 1 d .
H5C H 0.3518(2) 0.1166(4) 0.4111(2) 0.030 Uiso 1 calc R
C6C C 0.4185(2) -0.0230(4) 0.4442(2) 0.0322(15) Uani 1 d .
H6E H 0.4494(2) -0.0310(4) 0.4312(2) 0.039 Uiso 1 calc R
H6F H 0.4231(2) 0.0376(4) 0.4596(2) 0.039 Uiso 1 calc R
C7C C 0.4213(3) -0.0983(5) 0.4779(2) 0.044(2) Uani 1 d .
H7G H 0.4561(3) -0.0947(5) 0.5004(2) 0.066 Uiso 1 calc R
H7H H 0.4179(3) -0.1590(5) 0.4633(2) 0.066 Uiso 1 calc R
H7I H 0.3916(3) -0.0902(5) 0.4918(2) 0.066 Uiso 1 calc R
C8C C 0.2488(2) 0.1814(4) 0.2522(2) 0.0254(14) Uani 1 d .
C9C C 0.2667(2) 0.1843(4) 0.2146(2) 0.0306(15) Uani 1 d .
H9C H 0.2448(2) 0.1595(4) 0.1876(2) 0.037 Uiso 1 calc R
C10C C 0.3163(2) 0.2232(4) 0.2161(2) 0.034(2) Uani 1 d .
H10C H 0.3282(2) 0.2269(4) 0.1901(2) 0.041 Uiso 1 calc R
C11C C 0.3493(2) 0.2574(4) 0.2560(2) 0.0300(15) Uani 1 d .
C12C C 0.3282(2) 0.2527(4) 0.2925(2) 0.0259(14) Uani 1 d .
H12C H 0.3493(2) 0.2770(4) 0.3199(2) 0.031 Uiso 1 calc R
C13C C 0.4046(2) 0.2984(4) 0.2600(2) 0.034(2) Uani 1 d .
H13E H 0.4285(2) 0.2496(4) 0.2535(2) 0.040 Uiso 1 calc R
H13F H 0.4203(2) 0.3188(4) 0.2909(2) 0.040 Uiso 1 calc R
C14C C 0.4039(3) 0.3808(5) 0.2294(3) 0.066(2) Uani 1 d .
H14G H 0.4410(3) 0.4040(5) 0.2336(3) 0.099 Uiso 1 calc R
H14H H 0.3811(3) 0.4302(5) 0.2361(3) 0.099 Uiso 1 calc R
H14I H 0.3893(3) 0.3610(5) 0.1987(3) 0.099 Uiso 1 calc R
C15C C 0.1548(2) 0.0730(4) 0.3547(2) 0.0222(13) Uani 1 d .
C16C C 0.1229(2) 0.0146(4) 0.3722(2) 0.0245(14) Uani 1 d .
H16C H 0.0941(2) -0.0196(4) 0.3534(2) 0.029 Uiso 1 calc R
C17C C 0.1339(2) 0.0070(4) 0.4177(2) 0.0278(14) Uani 1 d .
H17C H 0.1129(2) -0.0339(4) 0.4301(2) 0.033 Uiso 1 calc R
C18C C 0.1754(2) 0.0587(4) 0.4454(2) 0.0255(14) Uani 1 d .
C19C C 0.2051(2) 0.1158(4) 0.4246(2) 0.0236(13) Uani 1 d .
H19C H 0.2335(2) 0.1523(4) 0.4426(2) 0.028 Uiso 1 calc R
C20C C 0.1900(2) 0.0502(4) 0.4950(2) 0.0314(15) Uani 1 d .
H20E H 0.2066(2) 0.1089(4) 0.5085(2) 0.038 Uiso 1 calc R
H20F H 0.1566(2) 0.0395(4) 0.5045(2) 0.038 Uiso 1 calc R
C21C C 0.2291(3) -0.0287(5) 0.5109(2) 0.067(2) Uani 1 d .
H21G H 0.2378(3) -0.0326(5) 0.5432(2) 0.100 Uiso 1 calc R
H21H H 0.2624(3) -0.0177(5) 0.5020(2) 0.100 Uiso 1 calc R
H21I H 0.2124(3) -0.0870(5) 0.4980(2) 0.100 Uiso 1 calc R
C22C C 0.2268(2) 0.0048(4) 0.2978(2) 0.0290(14) Uani 1 d .
H22E H 0.2394(2) -0.0030(4) 0.2709(2) 0.035 Uiso 1 calc R
H22F H 0.2004(2) -0.0452(4) 0.2980(2) 0.035 Uiso 1 calc R
C23C C 0.1947(2) 0.1415(4) 0.2531(2) 0.0251(13) Uani 1 d .
H23E H 0.1674(2) 0.1918(4) 0.2486(2) 0.030 Uiso 1 calc R
H23F H 0.1826(2) 0.0961(4) 0.2288(2) 0.030 Uiso 1 calc R
C24C C 0.1461(2) 0.0866(4) 0.3057(2) 0.0226(13) Uani 1 d .
H24E H 0.1259(2) 0.0330(4) 0.2895(2) 0.027 Uiso 1 calc R
H24F H 0.1242(2) 0.1433(4) 0.2961(2) 0.027 Uiso 1 calc R
Cl1X Cl 0.07260(6) 0.15511(10) 0.76542(5) 0.0369(4) Uani 1 d .
O1X O 0.0402(2) 0.1013(3) 0.78694(14) 0.0431(12) Uani 1 d .
O2X O 0.0487(2) 0.2446(3) 0.7540(2) 0.065(2) Uani 1 d .
O3X O 0.0773(2) 0.1071(3) 0.7267(2) 0.066(2) Uani 1 d .
O4X O 0.1261(2) 0.1667(3) 0.7956(2) 0.0579(14) Uani 1 d .
C1Y C 0.6505(2) 0.2145(4) 0.5353(2) 0.0221(13) Uiso 1 d .
C2Y C 0.6840(2) 0.2710(4) 0.5674(2) 0.0322(15) Uiso 1 d .
H2Y H 0.6684(2) 0.3232(4) 0.5779(2) 0.039 Uiso 1 calc R
C3Y C 0.7392(3) 0.2543(5) 0.5847(2) 0.046(2) Uiso 1 d .
H3Y H 0.7605(3) 0.2950(5) 0.6063(2) 0.056 Uiso 1 calc R
C4Y C 0.7629(3) 0.1801(4) 0.5706(2) 0.042(2) Uiso 1 d .
H4Y H 0.8004(3) 0.1678(4) 0.5830(2) 0.051 Uiso 1 calc R
C5Y C 0.7314(2) 0.1218(4) 0.5378(2) 0.037(2) Uiso 1 d .
H5Y H 0.7473(2) 0.0697(4) 0.5276(2) 0.045 Uiso 1 calc R
C6Y C 0.6769(2) 0.1418(4) 0.5207(2) 0.0319(15) Uiso 1 d .
H6Y H 0.6563(2) 0.1035(4) 0.4976(2) 0.038 Uiso 1 calc R
C11Y C 0.5645(2) 0.2221(4) 0.4632(2) 0.0235(13) Uiso 1 d .
C12Y C 0.5173(2) 0.1779(4) 0.4379(2) 0.0236(13) Uiso 1 d .
H12Y H 0.4964(2) 0.1428(4) 0.4530(2) 0.028 Uiso 1 calc R
C13Y C 0.4995(2) 0.1827(4) 0.3924(2) 0.0292(14) Uiso 1 d .
H13Y H 0.4673(2) 0.1510(4) 0.3771(2) 0.035 Uiso 1 calc R
C14Y C 0.5286(2) 0.2338(4) 0.3691(2) 0.0332(15) Uiso 1 d .
H14Y H 0.5156(2) 0.2403(4) 0.3380(2) 0.040 Uiso 1 calc R
C15Y C 0.5766(2) 0.2748(4) 0.3919(2) 0.0307(14) Uiso 1 d .
H15Y H 0.5978(2) 0.3075(4) 0.3763(2) 0.037 Uiso 1 calc R
C16Y C 0.5940(2) 0.2686(4) 0.4372(2) 0.0285(14) Uiso 1 d .
H16Y H 0.6276(2) 0.2969(4) 0.4519(2) 0.034 Uiso 1 calc R
C21Y C 0.5656(2) 0.3292(4) 0.5332(2) 0.0197(12) Uiso 1 d .
C22Y C 0.5591(2) 0.4095(4) 0.5077(2) 0.0302(15) Uiso 1 d .
H22Y H 0.5622(2) 0.4053(4) 0.4783(2) 0.036 Uiso 1 calc R
C23Y C 0.5481(2) 0.4963(4) 0.5234(2) 0.037(2) Uiso 1 d .
H23Y H 0.5442(2) 0.5492(4) 0.5048(2) 0.045 Uiso 1 calc R
C24Y C 0.5429(2) 0.5055(5) 0.5652(2) 0.040(2) Uiso 1 d .
H24Y H 0.5360(2) 0.5646(5) 0.5760(2) 0.048 Uiso 1 calc R
C25Y C 0.5478(2) 0.4287(4) 0.5912(2) 0.042(2) Uiso 1 d .
H25Y H 0.5442(2) 0.4339(4) 0.6204(2) 0.050 Uiso 1 calc R
C26Y C 0.5583(2) 0.3423(4) 0.5750(2) 0.0325(15) Uiso 1 d .
H26Y H 0.5604(2) 0.2896(4) 0.5936(2) 0.039 Uiso 1 calc R
C31Y C 0.5545(2) 0.1438(4) 0.5386(2) 0.0201(12) Uiso 1 d .
C32Y C 0.4999(2) 0.1519(4) 0.5402(2) 0.0254(13) Uiso 1 d .
H32Y H 0.4806(2) 0.2069(4) 0.5288(2) 0.030 Uiso 1 calc R
C33Y C 0.4729(2) 0.0838(4) 0.5575(2) 0.0305(14) Uiso 1 d .
H33Y H 0.4361(2) 0.0928(4) 0.5574(2) 0.037 Uiso 1 calc R
C34Y C 0.4996(2) 0.0030(4) 0.5747(2) 0.0287(14) Uiso 1 d .
H34Y H 0.4816(2) -0.0441(4) 0.5865(2) 0.034 Uiso 1 calc R
C35Y C 0.5531(2) -0.0073(4) 0.5743(2) 0.0338(15) Uiso 1 d .
H35Y H 0.5722(2) -0.0620(4) 0.5862(2) 0.041 Uiso 1 calc R
C36Y C 0.5796(2) 0.0620(4) 0.5566(2) 0.0279(14) Uiso 1 d .
H36Y H 0.6164(2) 0.0523(4) 0.5569(2) 0.033 Uiso 1 calc R
B1Y B 0.5836(3) 0.2271(4) 0.5173(2) 0.024(2) Uiso 1 d .
C1Z C 0.8868(2) 0.4140(4) 0.2343(2) 0.0253(13) Uiso 1 d .
C2Z C 0.8727(2) 0.4815(4) 0.2614(2) 0.0293(14) Uiso 1 d .
H2Z H 0.8414(2) 0.5185(4) 0.2493(2) 0.035 Uiso 1 calc R
C3Z C 0.9019(2) 0.4974(4) 0.3050(2) 0.037(2) Uiso 1 d .
H3Z H 0.8919(2) 0.5460(4) 0.3216(2) 0.044 Uiso 1 calc R
C4Z C 0.9460(2) 0.4405(4) 0.3237(2) 0.037(2) Uiso 1 d .
H4Z H 0.9660(2) 0.4490(4) 0.3536(2) 0.044 Uiso 1 calc R
C5Z C 0.9605(2) 0.3722(4) 0.2989(2) 0.036(2) Uiso 1 d .
H5Z H 0.9903(2) 0.3328(4) 0.3119(2) 0.043 Uiso 1 calc R
C6Z C 0.9320(2) 0.3598(4) 0.2548(2) 0.0308(14) Uiso 1 d .
H6Z H 0.9436(2) 0.3130(4) 0.2382(2) 0.037 Uiso 1 calc R
C11Z C 0.8708(2) 0.3102(4) 0.1605(2) 0.0242(13) Uiso 1 d .
C12Z C 0.8441(2) 0.2254(4) 0.1623(2) 0.0337(15) Uiso 1 d .
H12Z H 0.8142(2) 0.2250(4) 0.1748(2) 0.040 Uiso 1 calc R
C13Z C 0.8595(2) 0.1422(5) 0.1467(2) 0.037(2) Uiso 1 d .
H13Z H 0.8408(2) 0.0864(5) 0.1494(2) 0.045 Uiso 1 calc R
C14Z C 0.9021(2) 0.1408(4) 0.1272(2) 0.035(2) Uiso 1 d .
H14Z H 0.9122(2) 0.0846(4) 0.1157(2) 0.042 Uiso 1 calc R
C15Z C 0.9298(2) 0.2221(4) 0.1248(2) 0.0329(15) Uiso 1 d .
H15Z H 0.9592(2) 0.2220(4) 0.1117(2) 0.039 Uiso 1 calc R
C16Z C 0.9145(2) 0.3044(4) 0.1416(2) 0.0309(14) Uiso 1 d .
H16Z H 0.9347(2) 0.3591(4) 0.1402(2) 0.037 Uiso 1 calc R
C21Z C 0.7885(2) 0.4126(4) 0.1759(2) 0.0261(13) Uiso 1 d .
C22Z C 0.7639(2) 0.3663(4) 0.2043(2) 0.0280(14) Uiso 1 d .
H22Z H 0.7863(2) 0.3319(4) 0.2281(2) 0.034 Uiso 1 calc R
C23Z C 0.7084(2) 0.3680(4) 0.1998(2) 0.0324(15) Uiso 1 d .
H23Z H 0.6939(2) 0.3343(4) 0.2199(2) 0.039 Uiso 1 calc R
C24Z C 0.6740(2) 0.4183(4) 0.1662(2) 0.035(2) Uiso 1 d .
H24Z H 0.6360(2) 0.4199(4) 0.1633(2) 0.043 Uiso 1 calc R
C25Z C 0.6956(3) 0.4656(5) 0.1372(2) 0.043(2) Uiso 1 d .
H25Z H 0.6727(3) 0.5002(5) 0.1137(2) 0.051 Uiso 1 calc R
C26Z C 0.7519(2) 0.4628(4) 0.1421(2) 0.0343(15) Uiso 1 d .
H26Z H 0.7660(2) 0.4966(4) 0.1217(2) 0.041 Uiso 1 calc R
C31Z C 0.8733(2) 0.4976(4) 0.1560(2) 0.0256(13) Uiso 1 d .
C32Z C 0.9044(2) 0.5724(4) 0.1781(2) 0.0319(15) Uiso 1 d .
H32Z H 0.9179(2) 0.5702(4) 0.2093(2) 0.038 Uiso 1 calc R
C33Z C 0.9161(3) 0.6504(5) 0.1554(2) 0.040(2) Uiso 1 d .
H33Z H 0.9375(3) 0.6994(5) 0.1715(2) 0.048 Uiso 1 calc R
C34Z C 0.8970(2) 0.6567(4) 0.1105(2) 0.038(2) Uiso 1 d .
H34Z H 0.9039(2) 0.7105(4) 0.0953(2) 0.045 Uiso 1 calc R
C35Z C 0.8682(2) 0.5847(4) 0.0882(2) 0.040(2) Uiso 1 d .
H25B H 0.8556(2) 0.5881(4) 0.0569(2) 0.048 Uiso 1 calc R
C36Z C 0.8567(2) 0.5063(4) 0.1094(2) 0.0304(14) Uiso 1 d .
H36Z H 0.8371(2) 0.4569(4) 0.0923(2) 0.036 Uiso 1 calc R
B2Z B 0.8546(3) 0.4083(5) 0.1816(2) 0.028(2) Uiso 1 d .
N1W N 0.5182(2) 0.3576(4) 0.8081(2) 0.055(2) Uiso 1 d .
C2W C 0.5097(3) 0.3743(4) 0.7719(2) 0.039(2) Uiso 1 d .
C3W C 0.5008(3) 0.3969(6) 0.7254(3) 0.070(2) Uiso 1 d .
N1V N 0.5013(3) 0.2605(5) 0.0762(3) 0.086(2) Uiso 1 d .
C2V C 0.5283(3) 0.2443(5) 0.1100(3) 0.063(2) Uiso 1 d .
C3V C 0.5654(4) 0.2181(6) 0.1515(3) 0.083(3) Uiso 1 d .

loop_
_atom_type_symbol
_atom_type_description
_atom_type_scat_dispersion_real
_atom_type_scat_dispersion_imag
_atom_type_scat_source
C C 0.0033 0.0016 'International Tables Vol C Tables 4.2.6.8 and 6.1.1.4'
H H 0.0000 0.0000 'International Tables Vol C Tables 4.2.6.8 and 6.1.1.4'
B B 0.0013 0.0007 'International Tables Vol C Tables 4.2.6.8 and 6.1.1.4'
N N 0.0061 0.0033 'International Tables Vol C Tables 4.2.6.8 and 6.1.1.4'
O O 0.0106 0.0060 'International Tables Vol C Tables 4.2.6.8 and 6.1.1.4'
Cl Cl 0.1484 0.1585 'International Tables Vol C Tables 4.2.6.8 and 6.1.1.4'
Fe Fe 0.3463 0.8444 'International Tables Vol C Tables 4.2.6.8 and 6.1.1.4'

loop_
_geom_angle_atom_site_label_1
_geom_angle_atom_site_label_2
_geom_angle_atom_site_label_3
_geom_angle
O13 Fe1 O12 106.87(15)
O13 Fe1 N12 105.9(2)
O12 Fe1 N12 94.5(2)
O13 Fe1 N11 101.4(2)
O12 Fe1 N11 93.0(2)
N12 Fe1 N11 148.0(2)
O13 Fe1 N13 90.8(2)
O12 Fe1 N13 161.1(2)
N12 Fe1 N13 86.5(2)
N11 Fe1 N13 76.8(2)
O13 Fe1 N1 164.38(15)
O12 Fe1 N1 88.66(15)
N12 Fe1 N1 73.7(2)
N11 Fe1 N1 75.5(2)
N13 Fe1 N1 73.5(2)
O12 Fe2 O23 107.1(2)
O12 Fe2 N23 102.0(2)
O23 Fe2 N23 95.7(2)
O12 Fe2 N22 105.6(2)
O23 Fe2 N22 91.6(2)
N23 Fe2 N22 147.8(2)
O12 Fe2 N21 91.5(2)
O23 Fe2 N21 160.8(2)
N23 Fe2 N21 84.6(2)
N22 Fe2 N21 78.6(2)
O12 Fe2 N2 164.1(2)
O23 Fe2 N2 88.7(2)
N23 Fe2 N2 74.1(2)
N22 Fe2 N2 74.8(2)
N21 Fe2 N2 72.9(2)
O23 Fe3 O13 106.9(2)
O23 Fe3 N33 101.5(2)
O13 Fe3 N33 93.5(2)
O23 Fe3 N32 107.0(2)
O13 Fe3 N32 94.5(2)
N33 Fe3 N32 146.7(2)
O23 Fe3 N31 91.0(2)
O13 Fe3 N31 161.7(2)
N33 Fe3 N31 79.0(2)
N32 Fe3 N31 83.4(2)
O23 Fe3 N3 163.9(2)
O13 Fe3 N3 89.03(15)
N33 Fe3 N3 74.5(2)
N32 Fe3 N3 73.3(2)
N31 Fe3 N3 72.9(2)
Fe2 O12 Fe1 132.8(2)
Fe1 O13 Fe3 133.3(2)
Fe3 O23 Fe2 132.6(2)
C22A N1 C23A 113.2(4)
C22A N1 C24A 111.1(4)
C23A N1 C24A 110.9(4)
C22A N1 Fe1 105.0(3)
C23A N1 Fe1 103.0(3)
C24A N1 Fe1 113.3(3)
C23B N2 C24B 113.7(4)
C23B N2 C22B 111.8(4)
C24B N2 C22B 110.1(4)
C23B N2 Fe2 103.8(3)
C24B N2 Fe2 102.5(3)
C22B N2 Fe2 114.5(3)
C23C N3 C24C 112.9(4)
C23C N3 C22C 111.0(4)
C24C N3 C22C 111.7(4)
C23C N3 Fe3 103.6(3)
C24C N3 Fe3 102.6(3)
C22C N3 Fe3 114.6(3)
C5A N11 C1A 119.2(5)
C5A N11 Fe1 125.2(4)
C1A N11 Fe1 115.2(4)
C12A N12 C8A 118.1(5)
C12A N12 Fe1 126.7(4)
C8A N12 Fe1 115.2(4)
C15A N13 C19A 117.7(5)
C15A N13 Fe1 116.7(3)
C19A N13 Fe1 119.2(3)
C1B N21 C5B 117.8(5)
C1B N21 Fe2 119.1(4)
C5B N21 Fe2 122.5(3)
C12B N22 C8B 118.7(5)
C12B N22 Fe2 124.4(3)
C8B N22 Fe2 116.9(4)
C15B N23 C19B 118.4(5)
C15B N23 Fe2 116.2(4)
C19B N23 Fe2 125.4(4)
C1C N31 C5C 118.3(5)
C1C N31 Fe3 119.5(3)
C5C N31 Fe3 121.8(3)
C8C N32 C12C 118.6(5)
C8C N32 Fe3 116.8(4)
C12C N32 Fe3 124.6(4)
C19C N33 C15C 119.2(5)
C19C N33 Fe3 124.5(4)
C15C N33 Fe3 116.2(4)
N11 C1A C2A 120.3(5)
N11 C1A C22A 115.5(5)
C2A C1A C22A 124.1(5)
C3A C2A C1A 119.6(6)
C2A C3A C4A 121.5(6)
C5A C4A C3A 115.8(5)
C5A C4A C6A 120.6(5)
C3A C4A C6A 123.6(5)
N11 C5A C4A 123.5(5)
C4A C6A C7A 114.4(5)
N12 C8A C9A 121.9(5)
N12 C8A C23A 115.2(5)
C9A C8A C23A 122.9(5)
C8A C9A C10A 119.6(5)
C11A C10A C9A 119.9(5)
C10A C11A C12A 116.4(5)
C10A C11A C13A 123.4(5)
C12A C11A C13A 120.1(5)
N12 C12A C11A 124.1(5)
C14A C13A C11A 115.1(5)
N13 C15A C16A 122.7(5)
N13 C15A C24A 116.0(5)
C16A C15A C24A 121.3(5)
C17A C16A C15A 118.4(5)
C18A C17A C16A 119.6(5)
C19A C18A C17A 117.1(5)
C19A C18A C20A 120.0(5)
C17A C18A C20A 122.7(5)
N13 C19A C18A 124.4(5)
C18A C20A C21A 110.2(5)
N1 C22A C1A 111.5(4)
N1 C23A C8A 109.1(4)
N1 C24A C15A 110.9(4)
N21 C1B C2B 121.8(5)
N21 C1B C22B 116.9(5)
C2B C1B C22B 121.3(5)
C1B C2B C3B 119.6(5)
C2B C3B C4B 120.6(5)
C3B C4B C5B 116.3(5)
C3B C4B C6B 120.6(5)
C5B C4B C6B 123.0(5)
N21 C5B C4B 123.9(5)
C4B C6B C7B 116.0(5)
N22 C8B C9B 121.3(5)
N22 C8B C23B 115.5(5)
C9B C8B C23B 123.1(5)
C10B C9B C8B 119.2(5)
C9B C10B C11B 120.6(6)
C10B C11B C12B 116.7(6)
C10B C11B C13B 123.8(5)
C12B C11B C13B 119.4(5)
N22 C12B C11B 123.4(5)
C14B C13B C11B 112.1(5)
N23 C15B C16B 121.3(5)
N23 C15B C24B 115.2(5)
C16B C15B C24B 123.5(5)
C17B C16B C15B 119.8(5)
C16B C17B C18B 120.5(5)
C19B C18B C17B 116.7(5)
C19B C18B C20B 121.5(5)
C17B C18B C20B 121.8(5)
N23 C19B C18B 123.3(5)
C18B C20B C21B 113.6(5)
N2 C22B C1B 114.1(4)
N2 C23B C8B 111.0(4)
N2 C24B C15B 109.5(4)
N31 C1C C2C 121.5(5)
N31 C1C C22C 117.8(5)
C2C C1C C22C 120.7(5)
C3C C2C C1C 119.3(5)
C2C C3C C4C 120.9(5)
C5C C4C C3C 115.9(5)
C5C C4C C6C 121.3(5)
C3C C4C C6C 122.8(5)
N31 C5C C4C 124.1(5)
C7C C6C C4C 115.2(5)
N32 C8C C9C 121.7(5)
N32 C8C C23C 115.2(5)
C9C C8C C23C 123.2(5)
C10C C9C C8C 119.8(5)
C9C C10C C11C 120.2(6)
C12C C11C C10C 116.6(5)
C12C C11C C13C 120.8(5)
C10C C11C C13C 122.6(5)
N32 C12C C11C 123.1(5)
C11C C13C C14C 113.7(5)
N33 C15C C16C 121.5(5)
N33 C15C C24C 115.6(5)
C16C C15C C24C 123.0(5)
C15C C16C C17C 118.7(5)
C16C C17C C18C 120.8(5)
C17C C18C C19C 116.2(5)
C17C C18C C20C 122.5(5)
C19C C18C C20C 121.3(5)
N33 C19C C18C 123.6(5)
C21C C20C C18C 111.3(5)
N3 C22C C1C 113.8(4)
N3 C23C C8C 110.3(4)
N3 C24C C15C 110.0(4)
O2X Cl1X O1X 110.1(3)
O2X Cl1X O3X 110.4(3)
O1X Cl1X O3X 109.4(3)
O2X Cl1X O4X 108.9(3)
O1X Cl1X O4X 108.5(3)
O3X Cl1X O4X 109.4(3)
C6Y C1Y C2Y 114.8(5)
C6Y C1Y B1Y 121.2(5)
C2Y C1Y B1Y 123.9(5)
C3Y C2Y C1Y 122.9(6)
C4Y C3Y C2Y 120.2(6)
C3Y C4Y C5Y 119.5(6)
C6Y C5Y C4Y 118.7(6)
C5Y C6Y C1Y 123.8(6)
C12Y C11Y C16Y 113.4(5)
C12Y C11Y B1Y 125.1(5)
C16Y C11Y B1Y 121.4(5)
C13Y C12Y C11Y 123.7(5)
C12Y C13Y C14Y 119.9(5)
C15Y C14Y C13Y 118.8(6)
C16Y C15Y C14Y 120.4(6)
C15Y C16Y C11Y 123.5(5)
C22Y C21Y C26Y 114.0(5)
C22Y C21Y B1Y 124.3(5)
C26Y C21Y B1Y 121.6(5)
C21Y C22Y C23Y 122.9(6)
C24Y C23Y C22Y 120.6(6)
C25Y C24Y C23Y 118.9(6)
C24Y C25Y C26Y 120.0(6)
C21Y C26Y C25Y 123.6(6)
C36Y C31Y C32Y 114.0(5)
C36Y C31Y B1Y 125.1(5)
C32Y C31Y B1Y 120.8(5)
C33Y C32Y C31Y 123.6(5)
C34Y C33Y C32Y 120.0(5)
C35Y C34Y C33Y 118.3(6)
C34Y C35Y C36Y 120.9(6)
C31Y C36Y C35Y 123.1(5)
C11Y B1Y C31Y 110.5(4)
C11Y B1Y C21Y 108.8(4)
C31Y B1Y C21Y 109.4(4)
C11Y B1Y C1Y 109.9(5)
C31Y B1Y C1Y 108.5(4)
C21Y B1Y C1Y 109.8(4)
C6Z C1Z C2Z 115.0(5)
C6Z C1Z B2Z 124.3(5)
C2Z C1Z B2Z 120.4(5)
C3Z C2Z C1Z 123.6(6)
C4Z C3Z C2Z 118.7(6)
C5Z C4Z C3Z 119.7(6)
C4Z C5Z C6Z 120.8(6)
C5Z C6Z C1Z 122.2(6)
C16Z C11Z C12Z 114.6(5)
C16Z C11Z B2Z 122.2(5)
C12Z C11Z B2Z 123.1(5)
C13Z C12Z C11Z 123.0(6)
C14Z C13Z C12Z 120.0(6)
C15Z C14Z C13Z 119.2(6)
C14Z C15Z C16Z 119.9(6)
C15Z C16Z C11Z 123.2(6)
C22Z C21Z C26Z 113.9(5)
C22Z C21Z B2Z 122.5(5)
C26Z C21Z B2Z 123.6(5)
C23Z C22Z C21Z 123.4(5)
C24Z C23Z C22Z 120.8(6)
C25Z C24Z C23Z 118.7(6)
C24Z C25Z C26Z 119.8(6)
C25Z C26Z C21Z 123.4(6)
C32Z C31Z C36Z 114.4(5)
C32Z C31Z B2Z 123.7(5)
C36Z C31Z B2Z 121.8(5)
C31Z C32Z C33Z 122.2(6)
C34Z C33Z C32Z 120.8(6)
C35Z C34Z C33Z 118.5(6)
C34Z C35Z C36Z 122.1(6)
C35Z C36Z C31Z 121.9(6)
C1Z B2Z C21Z 109.2(5)
C1Z B2Z C31Z 108.6(5)
C21Z B2Z C31Z 109.8(5)
C1Z B2Z C11Z 109.6(5)
C21Z B2Z C11Z 110.2(5)
C31Z B2Z C11Z 109.4(5)
N1W C2W C3W 178.0(7)
N1V C2V C3V 175.0(9)

loop_
_geom_bond_atom_site_label_1
_geom_bond_atom_site_label_2
_geom_bond_distance
Fe1 O13 1.826(3)
Fe1 O12 1.851(3)
Fe1 N12 2.192(4)
Fe1 N11 2.212(5)
Fe1 N13 2.282(4)
Fe1 N1 2.293(4)
Fe2 O12 1.825(3)
Fe2 O23 1.859(4)
Fe2 N23 2.179(4)
Fe2 N22 2.179(4)
Fe2 N21 2.315(4)
Fe2 N2 2.330(4)
Fe3 O23 1.830(4)
Fe3 O13 1.841(3)
Fe3 N33 2.180(4)
Fe3 N32 2.197(5)
Fe3 N31 2.284(4)
Fe3 N3 2.332(4)
N1 C22A 1.463(7)
N1 C23A 1.480(7)
N1 C24A 1.482(6)
N2 C23B 1.470(7)
N2 C24B 1.478(7)
N2 C22B 1.485(7)
N3 C23C 1.466(7)
N3 C24C 1.478(6)
N3 C22C 1.481(7)
N11 C5A 1.351(7)
N11 C1A 1.353(7)
N12 C12A 1.341(7)
N12 C8A 1.353(6)
N13 C15A 1.326(7)
N13 C19A 1.353(7)
N21 C1B 1.338(7)
N21 C5B 1.362(7)
N22 C12B 1.338(7)
N22 C8B 1.341(6)
N23 C15B 1.355(7)
N23 C19B 1.355(7)
N31 C1C 1.332(6)
N31 C5C 1.347(7)
N32 C8C 1.341(7)
N32 C12C 1.361(7)
N33 C19C 1.335(7)
N33 C15C 1.344(6)
C1A C2A 1.392(8)
C1A C22A 1.506(8)
C2A C3A 1.359(8)
C3A C4A 1.399(8)
C4A C5A 1.387(8)
C4A C6A 1.513(8)
C6A C7A 1.534(8)
C8A C9A 1.363(7)
C8A C23A 1.512(7)
C9A C10A 1.398(8)
C10A C11A 1.387(8)
C11A C12A 1.396(8)
C11A C13A 1.530(8)
C13A C14A 1.512(8)
C15A C16A 1.400(7)
C15A C24A 1.506(7)
C16A C17A 1.395(8)
C17A C18A 1.393(8)
C18A C19A 1.379(7)
C18A C20A 1.501(7)
C20A C21A 1.541(8)
C1B C2B 1.367(7)
C1B C22B 1.514(7)
C2B C3B 1.378(8)
C3B C4B 1.380(8)
C4B C5B 1.381(7)
C4B C6B 1.522(8)
C6B C7B 1.523(8)
C8B C9B 1.396(7)
C8B C23B 1.518(8)
C9B C10B 1.372(8)
C10B C11B 1.379(8)
C11B C12B 1.404(8)
C11B C13B 1.543(8)
C13B C14B 1.524(10)
C15B C16B 1.386(8)
C15B C24B 1.513(8)
C16B C17B 1.366(8)
C17B C18B 1.400(8)
C18B C19B 1.393(8)
C18B C20B 1.506(8)
C20B C21B 1.508(9)
C1C C2C 1.392(7)
C1C C22C 1.500(7)
C2C C3C 1.362(8)
C3C C4C 1.392(8)
C4C C5C 1.389(7)
C4C C6C 1.515(8)
C6C C7C 1.503(8)
C8C C9C 1.379(8)
C8C C23C 1.506(7)
C9C C10C 1.376(8)
C10C C11C 1.399(8)
C11C C12C 1.396(8)
C11C C13C 1.507(8)
C13C C14C 1.525(9)
C15C C16C 1.383(7)
C15C C24C 1.510(8)
C16C C17C 1.386(8)
C17C C18C 1.394(7)
C18C C19C 1.395(8)
C18C C20C 1.509(7)
C20C C21C 1.506(9)
Cl1X O2X 1.431(4)
Cl1X O1X 1.431(4)
Cl1X O3X 1.433(5)
Cl1X O4X 1.449(5)
C1Y C6Y 1.390(7)
C1Y C2Y 1.397(7)
C1Y B1Y 1.660(8)
C2Y C3Y 1.391(8)
C3Y C4Y 1.359(9)
C4Y C5Y 1.404(8)
C5Y C6Y 1.384(8)
C11Y C12Y 1.407(7)
C11Y C16Y 1.419(8)
C11Y B1Y 1.643(8)
C12Y C13Y 1.382(7)
C13Y C14Y 1.388(8)
C14Y C15Y 1.377(8)
C15Y C16Y 1.375(8)
C21Y C22Y 1.392(7)
C21Y C26Y 1.392(7)
C21Y B1Y 1.657(8)
C22Y C23Y 1.400(8)
C23Y C24Y 1.362(8)
C24Y C25Y 1.362(8)
C25Y C26Y 1.397(8)
C31Y C36Y 1.388(7)
C31Y C32Y 1.416(7)
C31Y B1Y 1.646(8)
C32Y C33Y 1.393(8)
C33Y C34Y 1.384(8)
C34Y C35Y 1.379(8)
C35Y C36Y 1.402(8)
C1Z C6Z 1.400(8)
C1Z C2Z 1.403(8)
C1Z B2Z 1.643(9)
C2Z C3Z 1.393(8)
C3Z C4Z 1.391(8)
C4Z C5Z 1.367(8)
C5Z C6Z 1.393(8)
C11Z C16Z 1.403(7)
C11Z C12Z 1.408(8)
C11Z B2Z 1.660(8)
C12Z C13Z 1.393(8)
C13Z C14Z 1.387(8)
C14Z C15Z 1.380(8)
C15Z C16Z 1.396(8)
C21Z C22Z 1.394(8)
C21Z C26Z 1.411(8)
C21Z B2Z 1.653(8)
C22Z C23Z 1.388(8)
C23Z C24Z 1.383(8)
C24Z C25Z 1.371(8)
C25Z C26Z 1.405(8)
C31Z C32Z 1.406(8)
C31Z C36Z 1.419(8)
C31Z B2Z 1.654(9)
C32Z C33Z 1.406(8)
C33Z C34Z 1.368(8)
C34Z C35Z 1.354(8)
C35Z C36Z 1.383(8)
N1W C2W 1.129(8)
C2W C3W 1.455(10)
N1V C2V 1.124(9)
C2V C3V 1.443(11)

loop_
_geom_torsion_atom_site_label_1
_geom_torsion_atom_site_label_2
_geom_torsion_atom_site_label_3
_geom_torsion_atom_site_label_4
_geom_torsion
O23 Fe2 O12 Fe1 -1.1(3)
N23 Fe2 O12 Fe1 -101.0(3)
N22 Fe2 O12 Fe1 95.6(3)
N21 Fe2 O12 Fe1 174.2(3)
N2 Fe2 O12 Fe1 -175.1(4)
O13 Fe1 O12 Fe2 -2.9(3)
N12 Fe1 O12 Fe2 105.3(3)
N11 Fe1 O12 Fe2 -105.8(3)
N13 Fe1 O12 Fe2 -162.3(4)
N1 Fe1 O12 Fe2 178.8(3)
O12 Fe1 O13 Fe3 7.3(3)
N12 Fe1 O13 Fe3 -92.7(3)
N11 Fe1 O13 Fe3 104.0(3)
N13 Fe1 O13 Fe3 -179.3(3)
N1 Fe1 O13 Fe3 -179.0(5)
O23 Fe3 O13 Fe1 -6.2(3)
N33 Fe3 O13 Fe1 97.0(3)
N32 Fe3 O13 Fe1 -115.5(3)
N31 Fe3 O13 Fe1 161.8(4)
N3 Fe3 O13 Fe1 171.4(3)
O13 Fe3 O23 Fe2 0.2(3)
N33 Fe3 O23 Fe2 -97.0(3)
N32 Fe3 O23 Fe2 100.5(3)
N31 Fe3 O23 Fe2 -176.0(3)
N3 Fe3 O23 Fe2 -170.9(4)
O12 Fe2 O23 Fe3 2.7(3)
N23 Fe2 O23 Fe3 107.1(3)
N22 Fe2 O23 Fe3 -104.2(3)
N21 Fe2 O23 Fe3 -162.9(4)
N2 Fe2 O23 Fe3 -179.0(3)
O13 Fe1 N1 C22A -111.0(6)
O12 Fe1 N1 C22A 63.0(3)
N12 Fe1 N1 C22A 158.2(4)
N11 Fe1 N1 C22A -30.4(3)
N13 Fe1 N1 C22A -110.7(3)
O13 Fe1 N1 C23A 130.3(6)
O12 Fe1 N1 C23A -55.7(3)
N12 Fe1 N1 C23A 39.5(3)
N11 Fe1 N1 C23A -149.1(3)
N13 Fe1 N1 C23A 130.6(3)
O13 Fe1 N1 C24A 10.4(8)
O12 Fe1 N1 C24A -175.6(4)
N12 Fe1 N1 C24A -80.4(3)
N11 Fe1 N1 C24A 91.0(4)
N13 Fe1 N1 C24A 10.7(3)
O12 Fe2 N2 C23B -126.3(6)
O23 Fe2 N2 C23B 59.3(3)
N23 Fe2 N2 C23B 155.6(3)
N22 Fe2 N2 C23B -32.7(3)
N21 Fe2 N2 C23B -115.2(3)
O12 Fe2 N2 C24B 115.0(6)
O23 Fe2 N2 C24B -59.3(3)
N23 Fe2 N2 C24B 37.0(3)
N22 Fe2 N2 C24B -151.3(3)
N21 Fe2 N2 C24B 126.2(3)
O12 Fe2 N2 C22B -4.2(8)
O23 Fe2 N2 C22B -178.5(4)
N23 Fe2 N2 C22B -82.2(4)
N22 Fe2 N2 C22B 89.5(4)
N21 Fe2 N2 C22B 7.0(3)
O23 Fe3 N3 C23C -129.3(6)
O13 Fe3 N3 C23C 59.2(3)
N33 Fe3 N3 C23C 153.0(3)
N32 Fe3 N3 C23C -35.8(3)
N31 Fe3 N3 C23C -124.0(3)
O23 Fe3 N3 C24C 113.0(6)
O13 Fe3 N3 C24C -58.5(3)
N33 Fe3 N3 C24C 35.3(3)
N32 Fe3 N3 C24C -153.5(3)
N31 Fe3 N3 C24C 118.4(3)
O23 Fe3 N3 C22C -8.2(8)
O13 Fe3 N3 C22C -179.7(4)
N33 Fe3 N3 C22C -85.8(4)
N32 Fe3 N3 C22C 85.3(4)
N31 Fe3 N3 C22C -2.8(4)
O13 Fe1 N11 C5A 4.1(4)
O12 Fe1 N11 C5A 112.0(4)
N12 Fe1 N11 C5A -144.4(4)
N13 Fe1 N11 C5A -84.1(4)
N1 Fe1 N11 C5A -160.2(4)
O13 Fe1 N11 C1A 176.7(4)
O12 Fe1 N11 C1A -75.4(4)
N12 Fe1 N11 C1A 28.1(5)
N13 Fe1 N11 C1A 88.5(4)
N1 Fe1 N11 C1A 12.4(3)
O13 Fe1 N12 C12A -6.2(4)
O12 Fe1 N12 C12A -115.2(4)
N11 Fe1 N12 C12A 141.6(4)
N13 Fe1 N12 C12A 83.6(4)
N1 Fe1 N12 C12A 157.5(4)
O13 Fe1 N12 C8A 171.9(3)
O12 Fe1 N12 C8A 62.9(4)
N11 Fe1 N12 C8A -40.2(5)
N13 Fe1 N12 C8A -98.2(4)
N1 Fe1 N12 C8A -24.3(3)
O13 Fe1 N13 C15A -171.1(4)
O12 Fe1 N13 C15A -10.8(8)
N12 Fe1 N13 C15A 82.9(4)
N11 Fe1 N13 C15A -69.6(4)
N1 Fe1 N13 C15A 8.9(4)
O13 Fe1 N13 C19A -19.6(4)
O12 Fe1 N13 C19A 140.7(5)
N12 Fe1 N13 C19A -125.6(4)
N11 Fe1 N13 C19A 81.9(4)
N1 Fe1 N13 C19A 160.4(4)
O12 Fe2 N21 C1B -179.9(4)
O23 Fe2 N21 C1B -13.7(8)
N23 Fe2 N21 C1B 78.1(4)
N22 Fe2 N21 C1B -74.3(4)
N2 Fe2 N21 C1B 3.1(4)
O12 Fe2 N21 C5B -9.0(4)
O23 Fe2 N21 C5B 157.3(5)
N23 Fe2 N21 C5B -110.9(4)
N22 Fe2 N21 C5B 96.7(4)
N2 Fe2 N21 C5B 174.1(4)
O12 Fe2 N22 C12B 1.2(4)
O23 Fe2 N22 C12B 109.5(4)
N23 Fe2 N22 C12B -147.1(4)
N21 Fe2 N22 C12B -87.2(4)
N2 Fe2 N22 C12B -162.3(4)
O12 Fe2 N22 C8B -179.8(4)
O23 Fe2 N22 C8B -71.5(4)
N23 Fe2 N22 C8B 31.9(5)
N21 Fe2 N22 C8B 91.8(4)
N2 Fe2 N22 C8B 16.7(4)
O12 Fe2 N23 C15B 175.7(3)
O23 Fe2 N23 C15B 66.8(4)
N22 Fe2 N23 C15B -35.4(5)
N21 Fe2 N23 C15B -93.9(4)
N2 Fe2 N23 C15B -20.2(3)
O12 Fe2 N23 C19B -6.6(4)
O23 Fe2 N23 C19B -115.5(4)
N22 Fe2 N23 C19B 142.3(4)
N21 Fe2 N23 C19B 83.8(4)
N2 Fe2 N23 C19B 157.5(4)
O23 Fe3 N31 C1C 173.6(4)
O13 Fe3 N31 C1C 5.1(8)
N33 Fe3 N31 C1C 72.1(4)
N32 Fe3 N31 C1C -79.4(4)
N3 Fe3 N31 C1C -4.9(4)
O23 Fe3 N31 C5C 1.4(4)
O13 Fe3 N31 C5C -167.1(5)
N33 Fe3 N31 C5C -100.1(4)
N32 Fe3 N31 C5C 108.4(4)
N3 Fe3 N31 C5C -177.1(4)
O23 Fe3 N32 C8C -176.7(4)
O13 Fe3 N32 C8C -67.5(4)
N33 Fe3 N32 C8C 35.8(5)
N31 Fe3 N32 C8C 94.2(4)
N3 Fe3 N32 C8C 20.1(4)
O23 Fe3 N32 C12C 3.7(5)
O13 Fe3 N32 C12C 112.9(4)
N33 Fe3 N32 C12C -143.8(4)
N31 Fe3 N32 C12C -85.4(4)
N3 Fe3 N32 C12C -159.4(5)
O23 Fe3 N33 C19C -3.9(4)
O13 Fe3 N33 C19C -112.0(4)
N32 Fe3 N33 C19C 144.4(4)
N31 Fe3 N33 C19C 84.9(4)
N3 Fe3 N33 C19C 160.0(4)
O23 Fe3 N33 C15C 177.7(4)
O13 Fe3 N33 C15C 69.6(4)
N32 Fe3 N33 C15C -34.0(5)
N31 Fe3 N33 C15C -93.5(4)
N3 Fe3 N33 C15C -18.4(4)
C5A N11 C1A C2A -0.7(8)
Fe1 N11 C1A C2A -173.7(4)
C5A N11 C1A C22A -178.1(4)
Fe1 N11 C1A C22A 8.8(6)
N11 C1A C2A C3A -0.3(8)
C22A C1A C2A C3A 177.0(5)
C1A C2A C3A C4A 0.1(9)
C2A C3A C4A C5A 1.0(9)
C2A C3A C4A C6A 179.5(6)
C1A N11 C5A C4A 1.9(8)
Fe1 N11 C5A C4A 174.1(4)
C3A C4A C5A N11 -2.0(8)
C6A C4A C5A N11 179.4(5)
C5A C4A C6A C7A 135.5(6)
C3A C4A C6A C7A -43.0(8)
C12A N12 C8A C9A 1.4(7)
Fe1 N12 C8A C9A -176.9(4)
C12A N12 C8A C23A -178.5(4)
Fe1 N12 C8A C23A 3.1(5)
N12 C8A C9A C10A -0.2(8)
C23A C8A C9A C10A 179.8(5)
C8A C9A C10A C11A -1.4(8)
C9A C10A C11A C12A 1.6(8)
C9A C10A C11A C13A -176.6(5)
C8A N12 C12A C11A -1.1(8)
Fe1 N12 C12A C11A 177.0(4)
C10A C11A C12A N12 -0.4(8)
C13A C11A C12A N12 177.9(5)
C10A C11A C13A C14A 23.0(9)
C12A C11A C13A C14A -155.3(6)
C19A N13 C15A C16A 0.3(8)
Fe1 N13 C15A C16A 152.2(4)
C19A N13 C15A C24A -179.2(5)
Fe1 N13 C15A C24A -27.2(6)
N13 C15A C16A C17A -0.7(8)
C24A C15A C16A C17A 178.7(5)
C15A C16A C17A C18A -0.7(8)
C16A C17A C18A C19A 2.5(8)
C16A C17A C18A C20A -171.5(5)
C15A N13 C19A C18A 1.7(8)
Fe1 N13 C19A C18A -149.5(4)
C17A C18A C19A N13 -3.1(8)
C20A C18A C19A N13 171.1(5)
C19A C18A C20A C21A -70.0(7)
C17A C18A C20A C21A 103.8(6)
C23A N1 C22A C1A 156.4(4)
C24A N1 C22A C1A -78.0(5)
Fe1 N1 C22A C1A 44.8(5)
N11 C1A C22A N1 -38.1(6)
C2A C1A C22A N1 144.5(5)
C22A N1 C23A C8A -163.2(4)
C24A N1 C23A C8A 71.2(5)
Fe1 N1 C23A C8A -50.3(4)
N12 C8A C23A N1 34.1(6)
C9A C8A C23A N1 -145.9(5)
C22A N1 C24A C15A 91.3(5)
C23A N1 C24A C15A -141.9(4)
Fe1 N1 C24A C15A -26.6(5)
N13 C15A C24A N1 35.8(6)
C16A C15A C24A N1 -143.7(5)
C5B N21 C1B C2B -0.9(8)
Fe2 N21 C1B C2B 170.5(4)
C5B N21 C1B C22B 176.0(5)
Fe2 N21 C1B C22B -12.6(6)
N21 C1B C2B C3B 1.8(9)
C22B C1B C2B C3B -175.0(5)
C1B C2B C3B C4B -0.6(9)
C2B C3B C4B C5B -1.4(9)
C2B C3B C4B C6B 175.5(6)
C1B N21 C5B C4B -1.2(8)
Fe2 N21 C5B C4B -172.3(4)
C3B C4B C5B N21 2.3(9)
C6B C4B C5B N21 -174.4(5)
C3B C4B C6B C7B 166.4(6)
C5B C4B C6B C7B -17.0(9)
C12B N22 C8B C9B 0.3(8)
Fe2 N22 C8B C9B -178.8(4)
C12B N22 C8B C23B -177.3(5)
Fe2 N22 C8B C23B 3.6(6)
N22 C8B C9B C10B -0.6(8)
C23B C8B C9B C10B 176.9(5)
C8B C9B C10B C11B 1.3(9)
C9B C10B C11B C12B -1.6(8)
C9B C10B C11B C13B 178.7(6)
C8B N22 C12B C11B -0.7(8)
Fe2 N22 C12B C11B 178.2(4)
C10B C11B C12B N22 1.4(8)
C13B C11B C12B N22 -178.9(5)
C10B C11B C13B C14B -105.9(7)
C12B C11B C13B C14B 74.4(7)
C19B N23 C15B C16B 0.8(7)
Fe2 N23 C15B C16B 178.6(4)
C19B N23 C15B C24B -179.7(5)
Fe2 N23 C15B C24B -1.8(6)
N23 C15B C16B C17B -0.4(8)
C24B C15B C16B C17B -179.9(5)
C15B C16B C17B C18B 0.1(9)
C16B C17B C18B C19B -0.3(8)
C16B C17B C18B C20B 179.9(5)
C15B N23 C19B C18B -1.0(8)
Fe2 N23 C19B C18B -178.6(4)
C17B C18B C19B N23 0.7(8)
C20B C18B C19B N23 -179.4(5)
C19B C18B C20B C21B 116.1(7)
C17B C18B C20B C21B -64.1(8)
C23B N2 C22B C1B 102.3(5)
C24B N2 C22B C1B -130.2(5)
Fe2 N2 C22B C1B -15.3(6)
N21 C1B C22B N2 18.5(7)
C2B C1B C22B N2 -164.6(5)
C24B N2 C23B C8B 155.6(4)
C22B N2 C23B C8B -79.0(5)
Fe2 N2 C23B C8B 44.9(5)
N22 C8B C23B N2 -35.4(7)
C9B C8B C23B N2 147.1(5)
C23B N2 C24B C15B -160.9(4)
C22B N2 C24B C15B 72.7(5)
Fe2 N2 C24B C15B -49.5(5)
N23 C15B C24B N2 37.4(6)
C16B C15B C24B N2 -143.0(5)
C5C N31 C1C C2C 2.0(8)
Fe3 N31 C1C C2C -170.4(4)
C5C N31 C1C C22C -175.7(5)
Fe3 N31 C1C C22C 11.8(6)
N31 C1C C2C C3C -2.8(9)
C22C C1C C2C C3C 174.8(5)
C1C C2C C3C C4C 1.3(9)
C2C C3C C4C C5C 0.9(9)
C2C C3C C4C C6C -177.5(6)
C1C N31 C5C C4C 0.3(8)
Fe3 N31 C5C C4C 172.6(4)
C3C C4C C5C N31 -1.8(8)
C6C C4C C5C N31 176.7(5)
C5C C4C C6C C7C 132.0(6)
C3C C4C C6C C7C -49.6(8)
C12C N32 C8C C9C -0.1(8)
Fe3 N32 C8C C9C -179.7(4)
C12C N32 C8C C23C -179.8(5)
Fe3 N32 C8C C23C 0.7(6)
N32 C8C C9C C10C -0.6(9)
C23C C8C C9C C10C 179.0(5)
C8C C9C C10C C11C 1.8(9)
C9C C10C C11C C12C -2.3(8)
C9C C10C C11C C13C 178.3(5)
C8C N32 C12C C11C -0.5(8)
Fe3 N32 C12C C11C 179.1(4)
C10C C11C C12C N32 1.7(8)
C13C C11C C12C N32 -179.0(5)
C12C C11C C13C C14C -121.5(7)
C10C C11C C13C C14C 57.8(8)
C19C N33 C15C C16C -1.7(8)
Fe3 N33 C15C C16C 176.8(4)
C19C N33 C15C C24C 178.0(5)
Fe3 N33 C15C C24C -3.5(6)
N33 C15C C16C C17C 0.0(8)
C24C C15C C16C C17C -179.7(5)
C15C C16C C17C C18C 1.5(8)
C16C C17C C18C C19C -1.3(8)
C16C C17C C18C C20C -177.9(5)
C15C N33 C19C C18C 2.0(8)
Fe3 N33 C19C C18C -176.3(4)
C17C C18C C19C N33 -0.5(8)
C20C C18C C19C N33 176.2(5)
C17C C18C C20C C21C 85.3(7)
C19C C18C C20C C21C -91.1(7)
C23C N3 C22C C1C 126.2(5)
C24C N3 C22C C1C -106.8(5)
Fe3 N3 C22C C1C 9.2(6)
N31 C1C C22C N3 -13.8(7)
C2C C1C C22C N3 168.4(5)
C24C N3 C23C C8C 158.2(4)
C22C N3 C23C C8C -75.5(5)
Fe3 N3 C23C C8C 48.0(5)
N32 C8C C23C N3 -35.3(6)
C9C C8C C23C N3 145.1(5)
C23C N3 C24C C15C -159.1(4)
C22C N3 C24C C15C 74.9(5)
Fe3 N3 C24C C15C -48.3(4)
N33 C15C C24C N3 37.8(6)
C16C C15C C24C N3 -142.4(5)
C6Y C1Y C2Y C3Y -2.2(8)
B1Y C1Y C2Y C3Y 174.4(6)
C1Y C2Y C3Y C4Y -0.4(10)
C2Y C3Y C4Y C5Y 1.6(10)
C3Y C4Y C5Y C6Y -0.1(9)
C4Y C5Y C6Y C1Y -2.7(9)
C2Y C1Y C6Y C5Y 3.7(9)
B1Y C1Y C6Y C5Y -173.0(6)
C16Y C11Y C12Y C13Y -3.1(8)
B1Y C11Y C12Y C13Y 173.3(5)
C11Y C12Y C13Y C14Y -0.4(9)
C12Y C13Y C14Y C15Y 3.5(8)
C13Y C14Y C15Y C16Y -2.9(9)
C14Y C15Y C16Y C11Y -0.9(9)
C12Y C11Y C16Y C15Y 3.7(8)
B1Y C11Y C16Y C15Y -172.8(5)
C26Y C21Y C22Y C23Y 2.4(8)
B1Y C21Y C22Y C23Y -174.8(5)
C21Y C22Y C23Y C24Y -0.5(9)
C22Y C23Y C24Y C25Y -0.9(9)
C23Y C24Y C25Y C26Y 0.2(9)
C22Y C21Y C26Y C25Y -3.0(8)
B1Y C21Y C26Y C25Y 174.2(5)
C24Y C25Y C26Y C21Y 1.9(9)
C36Y C31Y C32Y C33Y -0.9(8)
B1Y C31Y C32Y C33Y 179.6(5)
C31Y C32Y C33Y C34Y 0.5(9)
C32Y C33Y C34Y C35Y 0.2(8)
C33Y C34Y C35Y C36Y -0.4(9)
C32Y C31Y C36Y C35Y 0.7(8)
B1Y C31Y C36Y C35Y -179.9(5)
C34Y C35Y C36Y C31Y 0.0(9)
C12Y C11Y B1Y C31Y 21.2(7)
C16Y C11Y B1Y C31Y -162.7(5)
C12Y C11Y B1Y C21Y -98.9(6)
C16Y C11Y B1Y C21Y 77.2(6)
C12Y C11Y B1Y C1Y 140.9(5)
C16Y C11Y B1Y C1Y -43.0(7)
C36Y C31Y B1Y C11Y 102.0(6)
C32Y C31Y B1Y C11Y -78.6(6)
C36Y C31Y B1Y C21Y -138.2(5)
C32Y C31Y B1Y C21Y 41.2(7)
C36Y C31Y B1Y C1Y -18.5(7)
C32Y C31Y B1Y C1Y 160.9(5)
C22Y C21Y B1Y C11Y -26.5(7)
C26Y C21Y B1Y C11Y 156.6(5)
C22Y C21Y B1Y C31Y -147.3(5)
C26Y C21Y B1Y C31Y 35.8(7)
C22Y C21Y B1Y C1Y 93.8(6)
C26Y C21Y B1Y C1Y -83.2(6)
C6Y C1Y B1Y C11Y -50.0(7)
C2Y C1Y B1Y C11Y 133.6(5)
C6Y C1Y B1Y C31Y 70.9(7)
C2Y C1Y B1Y C31Y -105.5(6)
C6Y C1Y B1Y C21Y -169.7(5)
C2Y C1Y B1Y C21Y 14.0(8)
C6Z C1Z C2Z C3Z 2.4(8)
B2Z C1Z C2Z C3Z -172.6(5)
C1Z C2Z C3Z C4Z -3.3(9)
C2Z C3Z C4Z C5Z 1.5(9)
C3Z C4Z C5Z C6Z 0.9(9)
C4Z C5Z C6Z C1Z -1.8(9)
C2Z C1Z C6Z C5Z 0.2(8)
B2Z C1Z C6Z C5Z 174.9(5)
C16Z C11Z C12Z C13Z -0.1(8)
B2Z C11Z C12Z C13Z -176.5(5)
C11Z C12Z C13Z C14Z -1.6(9)
C12Z C13Z C14Z C15Z 1.8(9)
C13Z C14Z C15Z C16Z -0.3(9)
C14Z C15Z C16Z C11Z -1.5(9)
C12Z C11Z C16Z C15Z 1.7(8)
B2Z C11Z C16Z C15Z 178.1(5)
C26Z C21Z C22Z C23Z 0.9(8)
B2Z C21Z C22Z C23Z -179.1(5)
C21Z C22Z C23Z C24Z -1.0(9)
C22Z C23Z C24Z C25Z 0.7(9)
C23Z C24Z C25Z C26Z -0.5(9)
C24Z C25Z C26Z C21Z 0.5(9)
C22Z C21Z C26Z C25Z -0.6(8)
B2Z C21Z C26Z C25Z 179.4(6)
C36Z C31Z C32Z C33Z 2.1(8)
B2Z C31Z C32Z C33Z -175.2(5)
C31Z C32Z C33Z C34Z 0.5(9)
C32Z C33Z C34Z C35Z -2.3(9)
C33Z C34Z C35Z C36Z 1.3(9)
C34Z C35Z C36Z C31Z 1.5(9)
C32Z C31Z C36Z C35Z -3.1(8)
B2Z C31Z C36Z C35Z 174.2(5)
C6Z C1Z B2Z C21Z 138.0(5)
C2Z C1Z B2Z C21Z -47.5(7)
C6Z C1Z B2Z C31Z -102.3(6)
C2Z C1Z B2Z C31Z 72.1(6)
C6Z C1Z B2Z C11Z 17.1(8)
C2Z C1Z B2Z C11Z -168.4(5)
C22Z C21Z B2Z C1Z -40.0(7)
C26Z C21Z B2Z C1Z 139.9(5)
C22Z C21Z B2Z C31Z -159.0(5)
C26Z C21Z B2Z C31Z 21.0(8)
C22Z C21Z B2Z C11Z 80.5(7)
C26Z C21Z B2Z C11Z -99.6(6)
C32Z C31Z B2Z C1Z -9.7(7)
C36Z C31Z B2Z C1Z 173.2(5)
C32Z C31Z B2Z C21Z 109.6(6)
C36Z C31Z B2Z C21Z -67.5(7)
C32Z C31Z B2Z C11Z -129.3(6)
C36Z C31Z B2Z C11Z 53.6(7)
C16Z C11Z B2Z C1Z -90.8(6)
C12Z C11Z B2Z C1Z 85.3(6)
C16Z C11Z B2Z C21Z 149.0(5)
C12Z C11Z B2Z C21Z -34.9(7)
C16Z C11Z B2Z C31Z 28.2(7)
C12Z C11Z B2Z C31Z -155.7(5)
